data_1569478
loop_
_publ_author_name
'Matveevskaya, Vladislava V.'
'Pavlov, Dmitry I.'
'Kovrizhina, Anastasia R.'
'Sukhikh, Taisiya S.'
'Sadykov, Evgeniy H.'
'Dorovatovskii, Pavel V.'
'Lazarenko, Vladimir A.'
'Khlebnikov, Andrei I.'
'Potapov, Andrei S.'

_publ_section_title
;
 Experimental and Computational Investigation of the Oxime Bond
 Stereochemistry in c-Jun N-terminal Kinase 3 Inhibitors
 11H-Indeno[1,2-b]quinoxalin-11-one Oxime and Tryptanthrin-6-oxime
;
_journal_issue 7
_journal_name_full Pharmaceutics
_journal_page_first 1802
_journal_paper_doi 10.3390/pharmaceutics15071802
_journal_volume 15
_journal_year 2023
_chemical_formula_sum 'C15 H9 N3 O'
_chemical_formula_weight 247.2556
_space_group_crystal_system monoclinic
_space_group_IT_number 9
_space_group_name_Hall 'I -2ya'
_space_group_name_H-M_alt 'I 1 a 1'
_atom_sites_solution_hydrogens mixed
_atom_sites_solution_primary dual-space
_audit_creation_method SHELXL-2018/3
_cell_angle_alpha 90
_cell_angle_beta 98.8120(10)
_cell_angle_gamma 90
_cell_formula_units_Z 4
_cell_length_a 4.49610(10)
_cell_length_b 23.1804(4)
_cell_length_c 14.3978(3)
_cell_measurement_reflns_used 4413
_cell_measurement_temperature 150(2)
_cell_measurement_theta_max 66.51
_cell_measurement_theta_min 3.65
_cell_volume 1482.85(5)
_computing_cell_refinement 'SAINT (Bruker-AXS, 2016)'
_computing_data_collection 'APEX3 (Bruker-AXS, 2016)'
_computing_data_reduction 'SAINT (Bruker-AXS, 2016)'
_computing_molecular_graphics 'Bruker SHELXTL'
_computing_publication_material 'Bruker SHELXTL'
_computing_structure_refinement 'SHELXL-2013 (Sheldrick 2013)'
_computing_structure_solution 'SHELXS-97 (Sheldrick 2008)'
_diffrn_ambient_temperature 150(2)
_diffrn_detector PIXEL
_diffrn_detector_area_resol_mean 7.41
_diffrn_detector_type 'Bruker PHOTON III area detector'
_diffrn_measured_fraction_theta_full 0.998
_diffrn_measured_fraction_theta_max 0.998
_diffrn_measurement_device 'three-circle diffractometer'
_diffrn_measurement_device_type 'Bruker D8 Venture diffractometer'
_diffrn_measurement_method '\w and \f scans'
_diffrn_radiation_monochromator 'Incoatec HELIOS multilayer mirrors'
_diffrn_radiation_type CuK\a
_diffrn_radiation_wavelength 1.54178
_diffrn_reflns_av_R_equivalents 0.0232
_diffrn_reflns_av_unetI/netI 0.0317
_diffrn_reflns_Laue_measured_fraction_full 0.998
_diffrn_reflns_Laue_measured_fraction_max 0.998
_diffrn_reflns_limit_h_max 5
_diffrn_reflns_limit_h_min -5
_diffrn_reflns_limit_k_max 27
_diffrn_reflns_limit_k_min -27
_diffrn_reflns_limit_l_max 17
_diffrn_reflns_limit_l_min -14
_diffrn_reflns_number 4268
_diffrn_reflns_point_group_measured_fraction_full 0.781
_diffrn_reflns_point_group_measured_fraction_max 0.781
_diffrn_reflns_theta_full 66.438
_diffrn_reflns_theta_max 66.438
_diffrn_reflns_theta_min 3.645
_diffrn_source 'Incoatec IuS3.0 microfocus X-ray tube'
_exptl_absorpt_coefficient_mu 0.587
_exptl_absorpt_correction_T_max 0.7528
_exptl_absorpt_correction_T_min 0.6891
_exptl_absorpt_correction_type multi-scan
_exptl_absorpt_process_details
;
 SADABS 2016/2: Krause, L., Herbst-Irmer, R., Sheldrick G.M. & Stalke D.,
 J. Appl. Cryst. 48 (2015) 3-10
;
_exptl_crystal_colour colourless
_exptl_crystal_density_diffrn 1.108
_exptl_crystal_description plate
_exptl_crystal_F_000 512
_exptl_crystal_size_max 0.170000
_exptl_crystal_size_mid 0.100000
_exptl_crystal_size_min 0.050000
_refine_diff_density_max 0.138
_refine_diff_density_min -0.173
_refine_diff_density_rms 0.037
_refine_ls_abs_structure_details
;
 Flack x determined using 687 quotients [(I+)-(I-)]/[(I+)+(I-)]
 (Parsons, Flack and Wagner, Acta Cryst. B69 (2013) 249-259).
;
_refine_ls_abs_structure_Flack 0.26(18)
_refine_ls_extinction_method none
_refine_ls_goodness_of_fit_ref 1.061
_refine_ls_hydrogen_treatment mixed
_refine_ls_matrix_type full
_refine_ls_number_parameters 175
_refine_ls_number_reflns 2054
_refine_ls_number_restraints 2
_refine_ls_restrained_S_all 1.060
_refine_ls_R_factor_all 0.0379
_refine_ls_R_factor_gt 0.0368
_refine_ls_shift/su_max 0.040
_refine_ls_shift/su_mean 0.004
_refine_ls_structure_factor_coef Fsqd
_refine_ls_weighting_details 'w=1/[\s^2^(Fo^2^)+(0.0766P)^2^+0.2245P] where P=(Fo^2^+2Fc^2^)/3'
_refine_ls_weighting_scheme calc
_refine_ls_wR_factor_gt 0.1053
_refine_ls_wR_factor_ref 0.1062
_reflns_Friedel_coverage 0.558
_reflns_Friedel_fraction_full 0.563
_reflns_Friedel_fraction_max 0.563
_reflns_number_gt 1983
_reflns_number_total 2054
_reflns_threshold_expression 'I > 2\s(I)'
_cod_data_source_file 2249117.cif
_cod_data_source_block iq1a_mi_a_sq
_cod_original_sg_symbol_H-M 'I a'
_cod_database_code 1569478
_shelx_shelxl_version_number 2018/3
_shelx_space_group_comment
;
The symmetry employed for this shelxl refinement is uniquely defined
by the following loop, which should always be used as a source of
symmetry information in preference to the above space-group names.
They are only intended as comments.
;
_shelx_estimated_absorpt_t_min 0.009
_shelx_estimated_absorpt_t_max 0.014

loop_
_space_group_symop_operation_xyz
'x, y, z'
'x+1/2, -y, z'
'x+1/2, y+1/2, z+1/2'
'x+1, -y+1/2, z+1/2'

loop_
_atom_site_label
_atom_site_type_symbol
_atom_site_fract_x
_atom_site_fract_y
_atom_site_fract_z
_atom_site_U_iso_or_equiv
_atom_site_adp_type
_atom_site_occupancy
_atom_site_site_symmetry_order
_atom_site_calc_flag
_atom_site_refinement_flags_posn
_atom_site_refinement_flags_adp
_atom_site_refinement_flags_occupancy
_atom_site_disorder_assembly
_atom_site_disorder_group
O1 O 0.3088(5) 0.82720(9) 0.68033(16) 0.0445(5) Uani 1 1 d . . . . .
H1 H 0.335(11) 0.8281(19) 0.736(4) 0.067 Uiso 1 1 d . U . . .
N1 N 0.5182(5) 0.68016(9) 0.36828(17) 0.0347(5) Uani 1 1 d . . . . .
C1 C 0.7417(6) 0.64347(11) 0.40864(19) 0.0345(6) Uani 1 1 d . . . . .
N2 N 0.7621(5) 0.68715(10) 0.56462(16) 0.0364(5) Uani 1 1 d . . . . .
C2 C 0.8610(6) 0.64687(11) 0.50520(19) 0.0351(6) Uani 1 1 d . . . . .
N3 N 0.4703(6) 0.78080(9) 0.65334(18) 0.0408(6) Uani 1 1 d . . . . .
C3 C 1.0888(6) 0.60826(13) 0.5426(2) 0.0411(7) Uani 1 1 d . . . . .
H3 H 1.171236 0.610376 0.607367 0.049 Uiso 1 1 calc R U . . .
C4 C 1.1928(6) 0.56768(12) 0.4868(3) 0.0443(7) Uani 1 1 d . . . . .
H4 H 1.346409 0.541699 0.513036 0.053 Uiso 1 1 calc R U . . .
C5 C 1.0742(7) 0.56402(12) 0.3905(2) 0.0443(7) Uani 1 1 d . . . . .
H5 H 1.147928 0.535664 0.352203 0.053 Uiso 1 1 calc R U . . .
C6 C 0.8525(6) 0.60137(12) 0.3522(2) 0.0413(6) Uani 1 1 d . . . . .
H6 H 0.773287 0.598853 0.287222 0.050 Uiso 1 1 calc R U . . .
C7 C 0.4309(6) 0.71864(11) 0.42454(18) 0.0336(6) Uani 1 1 d . . . . .
C8 C 0.5538(6) 0.72210(12) 0.52248(19) 0.0347(6) Uani 1 1 d . . . . .
C9 C 0.2046(6) 0.76426(11) 0.4040(2) 0.0343(6) Uani 1 1 d . . . . .
C10 C 0.1869(6) 0.79477(11) 0.4873(2) 0.0358(6) Uani 1 1 d . . . . .
C11 C 0.4024(6) 0.76951(11) 0.5647(2) 0.0371(6) Uani 1 1 d . . . . .
C12 C 0.0261(6) 0.77941(12) 0.3199(2) 0.0391(6) Uani 1 1 d . . . . .
H12 H 0.039528 0.758972 0.263480 0.047 Uiso 1 1 calc R U . . .
C13 C -0.1711(7) 0.82499(12) 0.3207(2) 0.0416(7) Uani 1 1 d . . . . .
H13 H -0.295958 0.835834 0.264118 0.050 Uiso 1 1 calc R U . . .
C14 C -0.1903(7) 0.85504(12) 0.4021(2) 0.0449(7) Uani 1 1 d . . . . .
H14 H -0.329419 0.886017 0.400354 0.054 Uiso 1 1 calc R U . . .
C15 C -0.0119(7) 0.84131(11) 0.4868(2) 0.0405(6) Uani 1 1 d . . . . .
H15 H -0.024402 0.862710 0.542382 0.049 Uiso 1 1 calc R U . . .

loop_
_atom_site_aniso_label
_atom_site_aniso_U_11
_atom_site_aniso_U_22
_atom_site_aniso_U_33
_atom_site_aniso_U_23
_atom_site_aniso_U_13
_atom_site_aniso_U_12
O1 0.0540(12) 0.0446(11) 0.0358(11) -0.0044(9) 0.0097(9) 0.0019(9)
N1 0.0333(11) 0.0318(11) 0.0394(12) -0.0012(9) 0.0067(9) -0.0051(9)
C1 0.0326(13) 0.0293(12) 0.0420(15) 0.0001(10) 0.0072(11) -0.0073(10)
N2 0.0333(11) 0.0381(11) 0.0375(12) -0.0016(9) 0.0050(10) -0.0057(9)
C2 0.0318(13) 0.0344(13) 0.0399(15) 0.0010(10) 0.0084(11) -0.0082(10)
N3 0.0459(13) 0.0388(12) 0.0391(13) -0.0054(10) 0.0106(11) -0.0075(10)
C3 0.0362(14) 0.0410(15) 0.0457(16) 0.0013(11) 0.0048(12) -0.0071(11)
C4 0.0351(15) 0.0378(14) 0.0600(18) 0.0065(13) 0.0071(13) 0.0010(11)
C5 0.0409(16) 0.0327(14) 0.061(2) -0.0038(11) 0.0135(14) -0.0042(11)
C6 0.0386(15) 0.0377(14) 0.0481(16) -0.0045(11) 0.0085(12) -0.0071(11)
C7 0.0318(13) 0.0338(13) 0.0360(16) -0.0033(10) 0.0074(11) -0.0079(10)
C8 0.0302(13) 0.0352(13) 0.0398(15) -0.0027(10) 0.0086(11) -0.0072(10)
C9 0.0313(13) 0.0329(12) 0.0389(14) -0.0025(11) 0.0061(11) -0.0075(10)
C10 0.0313(12) 0.0326(12) 0.0443(15) -0.0043(11) 0.0087(11) -0.0067(10)
C11 0.0328(14) 0.0355(13) 0.0439(16) -0.0052(11) 0.0092(12) -0.0056(10)
C12 0.0378(15) 0.0424(15) 0.0370(15) -0.0008(11) 0.0052(12) -0.0067(11)
C13 0.0426(16) 0.0377(14) 0.0431(16) 0.0016(11) 0.0025(12) -0.0030(11)
C14 0.0425(15) 0.0357(14) 0.0559(19) 0.0020(12) 0.0055(14) 0.0012(12)
C15 0.0417(15) 0.0337(13) 0.0473(17) -0.0057(11) 0.0105(13) -0.0034(11)

loop_
_atom_type_symbol
_atom_type_description
_atom_type_scat_dispersion_real
_atom_type_scat_dispersion_imag
_atom_type_scat_source
C C 0.0181 0.0091 'International Tables Vol C Tables 4.2.6.8 and 6.1.1.4'
H H 0.0000 0.0000 'International Tables Vol C Tables 4.2.6.8 and 6.1.1.4'
N N 0.0311 0.0180 'International Tables Vol C Tables 4.2.6.8 and 6.1.1.4'
O O 0.0492 0.0322 'International Tables Vol C Tables 4.2.6.8 and 6.1.1.4'

loop_
_geom_angle_atom_site_label_1
_geom_angle_atom_site_label_2
_geom_angle_atom_site_label_3
_geom_angle
_geom_angle_site_symmetry_1
_geom_angle_site_symmetry_3
_geom_angle_publ_flag
N3 O1 H1 107(3) . . ?
C7 N1 C1 115.5(2) . . ?
N1 C1 C6 119.0(3) . . ?
N1 C1 C2 121.6(2) . . ?
C6 C1 C2 119.4(2) . . ?
C8 N2 C2 113.8(2) . . ?
N2 C2 C3 118.5(3) . . ?
N2 C2 C1 122.4(2) . . ?
C3 C2 C1 119.1(3) . . ?
C11 N3 O1 112.3(2) . . ?
C4 C3 C2 120.6(3) . . ?
C4 C3 H3 119.7 . . ?
C2 C3 H3 119.7 . . ?
C3 C4 C5 120.6(3) . . ?
C3 C4 H4 119.7 . . ?
C5 C4 H4 119.7 . . ?
C6 C5 C4 120.0(3) . . ?
C6 C5 H5 120.0 . . ?
C4 C5 H5 120.0 . . ?
C5 C6 C1 120.3(3) . . ?
C5 C6 H6 119.9 . . ?
C1 C6 H6 119.9 . . ?
N1 C7 C8 122.7(3) . . ?
N1 C7 C9 129.3(2) . . ?
C8 C7 C9 108.0(2) . . ?
N2 C8 C7 124.0(3) . . ?
N2 C8 C11 127.7(2) . . ?
C7 C8 C11 108.3(2) . . ?
C12 C9 C10 121.0(3) . . ?
C12 C9 C7 130.4(3) . . ?
C10 C9 C7 108.6(2) . . ?
C15 C10 C9 120.2(3) . . ?
C15 C10 C11 130.7(3) . . ?
C9 C10 C11 109.1(2) . . ?
N3 C11 C8 120.3(3) . . ?
N3 C11 C10 133.7(3) . . ?
C8 C11 C10 106.0(2) . . ?
C13 C12 C9 118.1(3) . . ?
C13 C12 H12 120.9 . . ?
C9 C12 H12 120.9 . . ?
C14 C13 C12 121.2(3) . . ?
C14 C13 H13 119.4 . . ?
C12 C13 H13 119.4 . . ?
C13 C14 C15 121.9(3) . . ?
C13 C14 H14 119.1 . . ?
C15 C14 H14 119.1 . . ?
C14 C15 C10 117.6(3) . . ?
C14 C15 H15 121.2 . . ?
C10 C15 H15 121.2 . . ?

loop_
_geom_bond_atom_site_label_1
_geom_bond_atom_site_label_2
_geom_bond_distance
_geom_bond_site_symmetry_2
_geom_bond_publ_flag
O1 N3 1.386(3) . ?
O1 H1 0.79(5) . ?
N1 C7 1.305(4) . ?
N1 C1 1.375(4) . ?
C1 C6 1.409(4) . ?
C1 C2 1.414(4) . ?
N2 C8 1.314(4) . ?
N2 C2 1.385(4) . ?
C2 C3 1.404(4) . ?
N3 C11 1.293(4) . ?
C3 C4 1.366(5) . ?
C3 H3 0.9500 . ?
C4 C5 1.409(5) . ?
C4 H4 0.9500 . ?
C5 C6 1.371(4) . ?
C5 H5 0.9500 . ?
C6 H6 0.9500 . ?
C7 C8 1.436(4) . ?
C7 C9 1.466(4) . ?
C8 C11 1.472(4) . ?
C9 C12 1.391(4) . ?
C9 C10 1.405(4) . ?
C10 C15 1.400(4) . ?
C10 C11 1.481(4) . ?
C12 C13 1.381(4) . ?
C12 H12 0.9500 . ?
C13 C14 1.377(5) . ?
C13 H13 0.9500 . ?
C14 C15 1.390(4) . ?
C14 H14 0.9500 . ?
C15 H15 0.9500 . ?
